data_7122131
loop_
_publ_author_name
'Kelly, Rory P.'
'Toniolo, Davide'
'Tirani, Farzaneh Fadaei'
'Maron, Laurent'
'Mazzanti, Marinella'

_publ_section_title
;
 A tetranuclear samarium(ii) inverse sandwich from direct reduction of
 toluene by a samarium(ii) siloxide.
;
_journal_issue 73
_journal_name_full 'Chemical communications (Cambridge, England)'
_journal_page_first 10268
_journal_page_last 10271
_journal_paper_doi 10.1039/c8cc04169e
_journal_volume 54
_journal_year 2018
_chemical_formula_moiety 'C79 H169 K2 O24 Si6 Sm2'
_chemical_formula_sum 'C79 H169 K2 O24 Si6 Sm2'
_chemical_formula_weight 2050.57
_space_group_crystal_system triclinic
_space_group_IT_number 2
_space_group_name_Hall '-P 1'
_space_group_name_H-M_alt 'P -1'
_symmetry_space_group_name_Hall '-P 1'
_symmetry_space_group_name_H-M 'P -1'
_atom_sites_solution_hydrogens geom
_atom_sites_solution_primary dual
_atom_sites_solution_secondary difmap
_audit_creation_method SHELXL-2018/1
_audit_update_record
;
2018-05-15 deposited with the CCDC.
2018-08-09 downloaded from the CCDC.
;
_cell_angle_alpha 80.512(5)
_cell_angle_beta 72.563(6)
_cell_angle_gamma 64.969(6)
_cell_formula_units_Z 1
_cell_length_a 13.3255(8)
_cell_length_b 13.4570(8)
_cell_length_c 19.2064(12)
_cell_measurement_reflns_used 4181
_cell_measurement_temperature 140.00(10)
_cell_measurement_theta_max 71.3210
_cell_measurement_theta_min 3.7510
_cell_volume 2974.4(4)
_computing_cell_refinement 'CrysAlisPro 1.171.38.46 (Rigaku OD, 2015)'
_computing_data_collection 'CrysAlisPro 1.171.38.46 (Rigaku OD, 2015)'
_computing_data_reduction 'CrysAlisPro 1.171.38.46 (Rigaku OD, 2015)'
_computing_molecular_graphics 'Mercury 3.10 (CCDC, 2017)'
_computing_publication_material 'CIFTab (Sheldrick, 2015)'
_computing_structure_refinement 'SHELXL-2018/1 (Sheldrick, 2018)'
_computing_structure_solution 'SHELXT (Sheldrick, 2015)'
_diffrn_ambient_environment N~2~
_diffrn_ambient_temperature 140.00(10)
_diffrn_detector 'CCD plate'
_diffrn_detector_area_resol_mean 10.2665
_diffrn_detector_type Atlas
_diffrn_measured_fraction_theta_full 1.000
_diffrn_measured_fraction_theta_max 0.962
_diffrn_measurement_details
;
List of Runs (angles in degrees, time in seconds):

  # Type    Start    End  Width  t~exp~   \w     \q     \k     \f   Frames
#--------------------------------------------------------------------------
  1  \w   -112.00 -18.00   1.00   20.00    --  -42.88 -57.00 120.00   94
  2  \w    -56.00  22.00   1.00   20.00    --  -42.88  57.00  60.00   78
  3  \w    -67.00  30.00   1.00   20.00    --  -42.88  57.00 -90.00   97
  4  \w     56.00  96.00   1.00   20.00    --   42.88-125.00  60.00   40
  5  \w     38.00 114.00   1.00   20.00    --   42.88  37.00   0.00   76
  6  \w     39.00 125.00   1.00   80.00    --  109.26 -45.00 -60.00   86
  7  \w     78.00 138.00   1.00   80.00    --  109.26 -61.00  90.00   60
  8  \w     89.00 116.00   1.00   80.00    --  109.26 -77.00-120.00   27
  9  \w     60.00 108.00   1.00   80.00    --  109.26 -94.00-120.00   48
 10  \w     37.00 124.00   1.00   80.00    --  109.26 -45.00-150.00   87
 11  \w     61.00 114.00   1.00   80.00    --  109.26-111.00  60.00   53
 12  \w     39.00 135.00   1.00   80.00    --  109.26 -45.00  60.00   96
 13  \w     83.00 108.00   1.00   80.00    --  109.26 -94.00 -60.00   25
 14  \w     78.00 106.00   1.00   80.00    --  109.26 -94.00-180.00   28
 15  \w    121.00 169.00   1.00   80.00    --  109.26  30.00  90.00   48
 16  \w     74.00 116.00   1.00   80.00    --  109.26-111.00 120.00   42
 17  \w    100.00 172.00   1.00   80.00    --  109.26 111.00-150.00   72
 18  \w    121.00 148.00   1.00   80.00    --  109.26 111.00   0.00   27
 19  \w     35.00 170.00   1.00   80.00    --  109.26   0.00  60.00  135
;
_diffrn_measurement_device 'four-circle diffractometer'
_diffrn_measurement_device_type 'SuperNova, Dual, Cu at zero, Atlas'
_diffrn_measurement_method '\w scans'
_diffrn_radiation_monochromator mirror
_diffrn_radiation_probe x-ray
_diffrn_radiation_type 'Cu K\a'
_diffrn_radiation_wavelength 1.54184
_diffrn_reflns_av_unetI/netI 0.1006
_diffrn_reflns_Laue_measured_fraction_full 1.000
_diffrn_reflns_Laue_measured_fraction_max 0.962
_diffrn_reflns_limit_h_max 16
_diffrn_reflns_limit_h_min -15
_diffrn_reflns_limit_k_max 16
_diffrn_reflns_limit_k_min -10
_diffrn_reflns_limit_l_max 23
_diffrn_reflns_limit_l_min -24
_diffrn_reflns_number 12278
_diffrn_reflns_point_group_measured_fraction_full 1.000
_diffrn_reflns_point_group_measured_fraction_max 0.962
_diffrn_reflns_theta_full 67.684
_diffrn_reflns_theta_max 76.151
_diffrn_reflns_theta_min 3.629
_diffrn_source 'micro-focus sealed X-ray tube'
_diffrn_source_type 'SuperNova (Cu) X-ray Source'
_exptl_absorpt_coefficient_mu 8.981
_exptl_absorpt_correction_T_max 0.621
_exptl_absorpt_correction_T_min 0.173
_exptl_absorpt_correction_type gaussian
_exptl_absorpt_process_details
;
CrysAlisPro 1.171.38.46 (Rigaku Oxford Diffraction, 2015)
Numerical absorption correction based on gaussian integration over
a multifaceted crystal model.
Empirical absorption correction using spherical harmonics,
 implemented in SCALE3 ABSPACK scaling algorithm.
;
_exptl_crystal_colour 'clear light colourless'
_exptl_crystal_density_diffrn 1.145
_exptl_crystal_description plate
_exptl_crystal_F_000 1081
_exptl_crystal_size_max 0.339
_exptl_crystal_size_mid 0.185
_exptl_crystal_size_min 0.163
_refine_diff_density_max 2.761
_refine_diff_density_min -1.659
_refine_diff_density_rms 0.134
_refine_ls_extinction_method none
_refine_ls_goodness_of_fit_ref 0.934
_refine_ls_hydrogen_treatment constr
_refine_ls_matrix_type full
_refine_ls_number_parameters 543
_refine_ls_number_reflns 12278
_refine_ls_number_restraints 36
_refine_ls_restrained_S_all 0.937
_refine_ls_R_factor_all 0.1123
_refine_ls_R_factor_gt 0.0731
_refine_ls_shift/su_max 0.000
_refine_ls_shift/su_mean 0.000
_refine_ls_structure_factor_coef Fsqd
_refine_ls_weighting_details 'w=1/[\s^2^(Fo^2^)+(0.1200P)^2^] where P=(Fo^2^+2Fc^2^)/3'
_refine_ls_weighting_scheme calc
_refine_ls_wR_factor_gt 0.1869
_refine_ls_wR_factor_ref 0.2024
_reflns_Friedel_coverage 0.000
_reflns_number_gt 7202
_reflns_number_total 12278
_reflns_threshold_expression 'I > 2\s(I)'
_cod_data_source_file c8cc04169e2.cif
_cod_data_source_block dt211_sq
_cod_depositor_comments 'Adding full bibliography for 7122128--7122131.cif.'
_cod_database_code 7122131
_shelx_shelxl_version_number 2018/1
_shelx_space_group_comment
;
The symmetry employed for this shelxl refinement is uniquely defined
by the following loop, which should always be used as a source of
symmetry information in preference to the above space-group names.
They are only intended as comments.
;
_shelx_estimated_absorpt_t_min 0.151
_shelx_estimated_absorpt_t_max 0.322

loop_
_space_group_symop_operation_xyz
'x, y, z'
'-x, -y, -z'

loop_
_atom_site_label
_atom_site_type_symbol
_atom_site_fract_x
_atom_site_fract_y
_atom_site_fract_z
_atom_site_U_iso_or_equiv
_atom_site_adp_type
_atom_site_occupancy
_atom_site_site_symmetry_order
_atom_site_calc_flag
_atom_site_refinement_flags_posn
_atom_site_refinement_flags_adp
_atom_site_refinement_flags_occupancy
Sm1 Sm 0.39918(4) 0.46769(4) 0.11608(3) 0.05261(16) Uani 1 1 d . . .
K1 K 0.26180(11) 0.41693(9) 0.28892(7) 0.0300(3) Uani 1 1 d . . .
Si1 Si 0.09319(19) 0.64916(17) 0.21058(13) 0.0497(5) Uani 1 1 d . . .
Si2 Si 0.50381(19) 0.44889(17) 0.28331(13) 0.0500(5) Uani 1 1 d . . .
Si3 Si 0.33829(19) 0.21001(16) 0.18141(13) 0.0483(5) Uani 1 1 d . . .
O1 O 0.2206(4) 0.5735(4) 0.1750(3) 0.0512(13) Uani 1 1 d . . .
O2 O 0.0037(5) 0.6637(4) 0.1649(3) 0.0568(14) Uani 1 1 d . . .
O3 O 0.0704(5) 0.7722(4) 0.2267(4) 0.0620(15) Uani 1 1 d . . .
O4 O 0.0616(5) 0.5911(5) 0.2920(3) 0.0591(14) Uani 1 1 d . . .
O21 O 0.4545(5) 0.4597(4) 0.2157(3) 0.0504(13) Uani 1 1 d . . .
O22 O 0.5143(5) 0.5578(5) 0.3001(4) 0.0685(18) Uani 1 1 d . . .
O23 O 0.4145(5) 0.4144(5) 0.3532(3) 0.0602(15) Uani 1 1 d . . .
O24 O 0.6289(5) 0.3487(5) 0.2803(4) 0.0650(16) Uani 1 1 d . . .
O41 O 0.3597(5) 0.3197(4) 0.1578(3) 0.0532(13) Uani 1 1 d . . .
O42 O 0.2633(5) 0.2249(4) 0.2680(3) 0.0515(13) Uani 1 1 d . . .
O43 O 0.4550(5) 0.0987(4) 0.1723(4) 0.0593(15) Uani 1 1 d . . .
O44 O 0.2592(5) 0.1879(5) 0.1411(3) 0.0581(14) Uani 1 1 d . . .
C1 C -0.0016(8) 0.5877(8) 0.1224(6) 0.065(2) Uani 1 1 d . . .
C2 C 0.0386(9) 0.4720(7) 0.1550(7) 0.077(3) Uani 1 1 d . . .
H2A H 0.120449 0.444641 0.152225 0.115 Uiso 1 1 calc R U .
H2B H 0.025873 0.424724 0.127821 0.115 Uiso 1 1 calc R U .
H2C H -0.004570 0.471507 0.206264 0.115 Uiso 1 1 calc R U .
C3 C 0.0703(10) 0.5965(11) 0.0436(6) 0.089(4) Uani 1 1 d . . .
H3A H 0.042635 0.673124 0.025237 0.133 Uiso 1 1 calc R U .
H3B H 0.062759 0.550915 0.012227 0.133 Uiso 1 1 calc R U .
H3C H 0.150952 0.571009 0.043514 0.133 Uiso 1 1 calc R U .
C4 C -0.1290(9) 0.6297(9) 0.1230(6) 0.076(3) Uani 1 1 d . . .
H4A H -0.172283 0.611673 0.170731 0.113 Uiso 1 1 calc R U .
H4B H -0.136015 0.594535 0.084846 0.113 Uiso 1 1 calc R U .
H4C H -0.159720 0.709436 0.113667 0.113 Uiso 1 1 calc R U .
C5 C 0.0562(11) 0.8710(8) 0.1809(8) 0.088(3) Uani 1 1 d . U .
C6 C 0.1387(16) 0.8422(11) 0.1097(8) 0.133(5) Uani 1 1 d . U .
H6A H 0.216613 0.816581 0.115345 0.199 Uiso 1 1 calc R U .
H6B H 0.123775 0.906976 0.076111 0.199 Uiso 1 1 calc R U .
H6C H 0.131003 0.783835 0.090012 0.199 Uiso 1 1 calc R U .
C7 C -0.0594(12) 0.9249(10) 0.1720(10) 0.123(5) Uani 1 1 d . U .
H7A H -0.074491 0.876677 0.147098 0.184 Uiso 1 1 calc R U .
H7B H -0.067713 0.993554 0.142723 0.184 Uiso 1 1 calc R U .
H7C H -0.114173 0.941044 0.220040 0.184 Uiso 1 1 calc R U .
C8 C 0.0808(11) 0.9435(8) 0.2187(8) 0.097(4) Uani 1 1 d . U .
H8A H 0.023777 0.963089 0.265771 0.146 Uiso 1 1 calc R U .
H8B H 0.077216 1.010311 0.188300 0.146 Uiso 1 1 calc R U .
H8C H 0.157488 0.904509 0.226951 0.146 Uiso 1 1 calc R U .
C9 C -0.0371(9) 0.6279(9) 0.3542(6) 0.073(3) Uani 1 1 d . . .
C10 C -0.1481(10) 0.6836(12) 0.3294(7) 0.101(4) Uani 1 1 d . . .
H10A H -0.148560 0.750474 0.299918 0.152 Uiso 1 1 calc R U .
H10B H -0.213947 0.702624 0.372322 0.152 Uiso 1 1 calc R U .
H10C H -0.152874 0.633369 0.300135 0.152 Uiso 1 1 calc R U .
C11 C -0.0194(12) 0.7024(11) 0.3954(7) 0.100(4) Uani 1 1 d . . .
H11A H 0.046538 0.660139 0.415898 0.150 Uiso 1 1 calc R U .
H11B H -0.088098 0.734378 0.435079 0.150 Uiso 1 1 calc R U .
H11C H -0.005047 0.761236 0.362121 0.150 Uiso 1 1 calc R U .
C12 C -0.0393(12) 0.5250(11) 0.4015(7) 0.103(4) Uani 1 1 d . . .
H12C H 0.036133 0.481813 0.410837 0.154 Uiso 1 1 calc R U .
H12A H -0.058400 0.480763 0.375924 0.154 Uiso 1 1 calc R U .
H12B H -0.097177 0.546709 0.448036 0.154 Uiso 1 1 calc R U .
C21 C 0.4550(10) 0.6734(7) 0.2861(7) 0.076(3) Uani 1 1 d . . .
C22 C 0.5016(13) 0.7043(10) 0.2074(8) 0.111(5) Uani 1 1 d . . .
H22A H 0.581844 0.692799 0.199497 0.166 Uiso 1 1 calc R U .
H22B H 0.456547 0.781728 0.196952 0.166 Uiso 1 1 calc R U .
H22C H 0.496632 0.658463 0.174970 0.166 Uiso 1 1 calc R U .
C23 C 0.3260(9) 0.6991(8) 0.3008(7) 0.086(3) Uani 1 1 d . . .
H23A H 0.311749 0.681388 0.258101 0.129 Uiso 1 1 calc R U .
H23B H 0.281196 0.777292 0.309997 0.129 Uiso 1 1 calc R U .
H23C H 0.303183 0.655093 0.343532 0.129 Uiso 1 1 calc R U .
C24 C 0.4756(12) 0.7307(9) 0.3370(8) 0.111(5) Uani 1 1 d . . .
H24A H 0.423351 0.731138 0.385395 0.166 Uiso 1 1 calc R U .
H24B H 0.462129 0.806434 0.318483 0.166 Uiso 1 1 calc R U .
H24C H 0.555041 0.692342 0.340547 0.166 Uiso 1 1 calc R U .
C25 C 0.4149(10) 0.3882(10) 0.4293(6) 0.078(3) Uani 1 1 d . U .
C26 C 0.3406(15) 0.4920(12) 0.4692(8) 0.122(5) Uani 1 1 d . U .
H26A H 0.383348 0.538605 0.461322 0.184 Uiso 1 1 calc R U .
H26B H 0.317712 0.474090 0.521519 0.184 Uiso 1 1 calc R U .
H26C H 0.272098 0.531156 0.450780 0.184 Uiso 1 1 calc R U .
C27 C 0.3579(13) 0.3070(11) 0.4560(8) 0.103(4) Uani 1 1 d . U .
H27A H 0.284700 0.335907 0.442945 0.155 Uiso 1 1 calc R U .
H27B H 0.344360 0.296030 0.509230 0.155 Uiso 1 1 calc R U .
H27C H 0.408077 0.236682 0.433154 0.155 Uiso 1 1 calc R U .
C28 C 0.5284(13) 0.3401(16) 0.4426(8) 0.135(5) Uani 1 1 d . U .
H28A H 0.564884 0.262226 0.431573 0.202 Uiso 1 1 calc R U .
H28B H 0.521450 0.347482 0.493925 0.202 Uiso 1 1 calc R U .
H28C H 0.575236 0.378315 0.411221 0.202 Uiso 1 1 calc R U .
C29 C 0.7436(8) 0.3401(8) 0.2440(6) 0.067(3) Uani 1 1 d . . .
C30 C 0.7806(9) 0.3926(9) 0.2897(8) 0.091(4) Uani 1 1 d . . .
H30A H 0.729639 0.470574 0.294141 0.137 Uiso 1 1 calc R U .
H30B H 0.859449 0.385474 0.266268 0.137 Uiso 1 1 calc R U .
H30C H 0.776840 0.356043 0.338375 0.137 Uiso 1 1 calc R U .
C31 C 0.8173(10) 0.2199(9) 0.2429(9) 0.105(5) Uani 1 1 d . . .
H31A H 0.814126 0.189413 0.293119 0.158 Uiso 1 1 calc R U .
H31B H 0.896567 0.208501 0.217037 0.158 Uiso 1 1 calc R U .
H31C H 0.789402 0.182867 0.217802 0.158 Uiso 1 1 calc R U .
C32 C 0.7474(11) 0.3949(11) 0.1688(8) 0.100(4) Uani 1 1 d . . .
H32A H 0.736627 0.351550 0.137491 0.150 Uiso 1 1 calc R U .
H32B H 0.821866 0.400010 0.147892 0.150 Uiso 1 1 calc R U .
H32C H 0.686251 0.468728 0.172090 0.150 Uiso 1 1 calc R U .
C41 C 0.2018(8) 0.1619(7) 0.3140(5) 0.060(2) Uani 1 1 d . . .
C42 C 0.1871(9) 0.1853(9) 0.3919(5) 0.075(3) Uani 1 1 d . . .
H42A H 0.262284 0.167753 0.399683 0.112 Uiso 1 1 calc R U .
H42B H 0.150718 0.140056 0.425916 0.112 Uiso 1 1 calc R U .
H42C H 0.138729 0.263055 0.400404 0.112 Uiso 1 1 calc R U .
C43 C 0.0859(8) 0.2021(8) 0.2959(6) 0.070(3) Uani 1 1 d . . .
H43A H 0.051338 0.282503 0.293603 0.105 Uiso 1 1 calc R U .
H43B H 0.034893 0.174414 0.333975 0.105 Uiso 1 1 calc R U .
H43C H 0.097294 0.174921 0.248659 0.105 Uiso 1 1 calc R U .
C44 C 0.2689(9) 0.0400(7) 0.3000(6) 0.073(3) Uani 1 1 d . . .
H44A H 0.289369 0.029088 0.247602 0.110 Uiso 1 1 calc R U .
H44B H 0.221571 -0.000458 0.326625 0.110 Uiso 1 1 calc R U .
H44C H 0.338805 0.012987 0.316884 0.110 Uiso 1 1 calc R U .
C45 C 0.5639(8) 0.0747(7) 0.1868(6) 0.062(2) Uani 1 1 d . . .
C46 C 0.5464(9) 0.1285(8) 0.2560(6) 0.069(3) Uani 1 1 d . . .
H46A H 0.511877 0.208509 0.248700 0.103 Uiso 1 1 calc R U .
H46B H 0.620642 0.106583 0.266601 0.103 Uiso 1 1 calc R U .
H46C H 0.495636 0.104897 0.297039 0.103 Uiso 1 1 calc R U .
C47 C 0.6153(9) -0.0499(8) 0.1963(8) 0.090(4) Uani 1 1 d . . .
H47A H 0.564743 -0.073397 0.237615 0.135 Uiso 1 1 calc R U .
H47B H 0.690689 -0.074274 0.205833 0.135 Uiso 1 1 calc R U .
H47C H 0.623699 -0.082210 0.151733 0.135 Uiso 1 1 calc R U .
C48 C 0.6364(9) 0.1130(10) 0.1224(6) 0.083(3) Uani 1 1 d . . .
H48A H 0.654485 0.070652 0.080092 0.124 Uiso 1 1 calc R U .
H48B H 0.707594 0.102347 0.133327 0.124 Uiso 1 1 calc R U .
H48C H 0.594703 0.191035 0.111338 0.124 Uiso 1 1 calc R U .
C49 C 0.2838(9) 0.1487(8) 0.0700(6) 0.070(3) Uani 1 1 d . . .
C50 C 0.3486(11) 0.0239(8) 0.0723(7) 0.090(4) Uani 1 1 d . . .
H50A H 0.394989 0.002291 0.107668 0.136 Uiso 1 1 calc R U .
H50B H 0.398796 0.000384 0.023806 0.136 Uiso 1 1 calc R U .
H50C H 0.293702 -0.011076 0.087019 0.136 Uiso 1 1 calc R U .
C51 C 0.1694(10) 0.1745(10) 0.0565(7) 0.091(4) Uani 1 1 d . . .
H51A H 0.126040 0.141049 0.096206 0.136 Uiso 1 1 calc R U .
H51B H 0.181354 0.145067 0.009988 0.136 Uiso 1 1 calc R U .
H51C H 0.126381 0.254278 0.054672 0.136 Uiso 1 1 calc R U .
C52 C 0.3523(13) 0.2043(12) 0.0116(7) 0.105(4) Uani 1 1 d . . .
H52A H 0.305243 0.282946 0.007663 0.158 Uiso 1 1 calc R U .
H52B H 0.374095 0.171675 -0.035470 0.158 Uiso 1 1 calc R U .
H52C H 0.421496 0.193739 0.025242 0.158 Uiso 1 1 calc R U .
C53 C 0.5327(7) 0.3892(6) -0.0177(5) 0.0523(19) Uani 1 1 d . . .
C54 C 0.6046(7) 0.4145(7) 0.0111(5) 0.0534(19) Uani 1 1 d . . .
H54 H 0.674937 0.358886 0.017833 0.064 Uiso 1 1 calc R U .
C55 C 0.4302(7) 0.4740(7) -0.0304(5) 0.055(2) Uani 1 1 d . . .
H55 H 0.383755 0.457317 -0.051861 0.065 Uiso 1 1 calc R U .
C56 C 0.573(3) 0.277(2) -0.0520(16) 0.115(10) Uani 0.5 1 d . . P
H56A H 0.617735 0.217384 -0.022767 0.173 Uiso 0.5 1 calc R U P
H56B H 0.620216 0.277525 -0.102051 0.173 Uiso 0.5 1 calc R U P
H56C H 0.505659 0.264520 -0.052843 0.173 Uiso 0.5 1 calc R U P

loop_
_atom_site_aniso_label
_atom_site_aniso_U_11
_atom_site_aniso_U_22
_atom_site_aniso_U_33
_atom_site_aniso_U_23
_atom_site_aniso_U_13
_atom_site_aniso_U_12
Sm1 0.0508(3) 0.0480(2) 0.0637(3) -0.00018(19) -0.0159(2) -0.0240(2)
K1 0.0304(6) 0.0243(5) 0.0419(7) -0.0037(5) -0.0147(6) -0.0124(5)
Si1 0.0436(12) 0.0422(10) 0.0645(14) -0.0082(9) -0.0138(10) -0.0161(9)
Si2 0.0472(12) 0.0428(10) 0.0672(14) -0.0074(10) -0.0195(11) -0.0195(9)
Si3 0.0470(12) 0.0387(9) 0.0645(14) -0.0058(9) -0.0174(10) -0.0187(9)
O1 0.043(3) 0.049(3) 0.060(3) -0.006(3) -0.008(3) -0.018(3)
O2 0.048(3) 0.045(3) 0.079(4) -0.013(3) -0.020(3) -0.013(2)
O3 0.070(4) 0.043(3) 0.077(4) -0.005(3) -0.028(3) -0.020(3)
O4 0.052(3) 0.052(3) 0.064(4) -0.011(3) -0.009(3) -0.013(3)
O21 0.044(3) 0.046(3) 0.061(4) -0.004(2) -0.017(3) -0.015(2)
O22 0.066(4) 0.046(3) 0.106(5) -0.007(3) -0.036(4) -0.023(3)
O23 0.059(4) 0.072(4) 0.065(4) -0.008(3) -0.019(3) -0.036(3)
O24 0.050(3) 0.051(3) 0.096(5) -0.007(3) -0.025(3) -0.017(3)
O41 0.053(3) 0.040(3) 0.068(4) -0.001(2) -0.010(3) -0.024(3)
O42 0.053(3) 0.044(3) 0.064(3) 0.000(2) -0.014(3) -0.026(3)
O43 0.049(3) 0.047(3) 0.086(4) -0.009(3) -0.023(3) -0.016(3)
O44 0.053(3) 0.054(3) 0.073(4) -0.015(3) -0.019(3) -0.020(3)
C1 0.054(5) 0.066(5) 0.081(7) -0.015(5) -0.023(5) -0.022(4)
C2 0.065(6) 0.057(5) 0.115(9) -0.019(6) -0.024(6) -0.024(5)
C3 0.072(7) 0.117(9) 0.084(8) -0.036(7) -0.009(6) -0.040(7)
C4 0.073(7) 0.074(6) 0.096(8) -0.010(6) -0.037(6) -0.033(5)
C5 0.102(7) 0.047(4) 0.142(9) -0.004(5) -0.062(7) -0.033(5)
C6 0.205(14) 0.070(7) 0.117(11) -0.001(7) -0.014(10) -0.068(9)
C7 0.109(9) 0.061(6) 0.218(14) 0.001(8) -0.097(10) -0.018(6)
C8 0.121(9) 0.056(5) 0.141(10) -0.005(6) -0.066(8) -0.039(6)
C9 0.063(6) 0.071(6) 0.070(6) -0.013(5) -0.001(5) -0.021(5)
C10 0.056(7) 0.130(11) 0.099(9) -0.019(8) -0.003(6) -0.026(7)
C11 0.113(10) 0.113(10) 0.071(8) -0.043(7) 0.008(7) -0.049(8)
C12 0.098(10) 0.104(9) 0.073(8) -0.012(7) 0.009(7) -0.027(8)
C21 0.087(7) 0.039(4) 0.106(9) -0.013(5) -0.043(7) -0.013(5)
C22 0.139(13) 0.061(6) 0.121(12) -0.006(7) -0.006(10) -0.046(8)
C23 0.069(7) 0.060(6) 0.126(10) -0.026(6) -0.041(7) -0.004(5)
C24 0.137(12) 0.054(6) 0.166(14) -0.026(7) -0.068(10) -0.033(7)
C25 0.094(7) 0.103(7) 0.062(6) -0.006(5) -0.033(5) -0.052(6)
C26 0.171(13) 0.118(10) 0.078(8) -0.021(7) -0.021(8) -0.058(9)
C27 0.121(10) 0.096(8) 0.095(9) 0.022(7) -0.038(8) -0.049(7)
C28 0.106(10) 0.201(14) 0.095(9) 0.023(10) -0.040(8) -0.059(10)
C29 0.043(5) 0.066(5) 0.097(8) -0.014(5) -0.020(5) -0.019(4)
C30 0.061(6) 0.080(7) 0.152(12) -0.009(7) -0.046(7) -0.033(6)
C31 0.064(7) 0.065(6) 0.184(15) -0.018(8) -0.047(9) -0.009(5)
C32 0.072(8) 0.109(10) 0.114(11) -0.008(8) -0.013(7) -0.037(7)
C41 0.059(5) 0.055(5) 0.071(6) 0.004(4) -0.015(4) -0.030(4)
C42 0.079(7) 0.087(7) 0.066(6) 0.015(5) -0.017(5) -0.048(6)
C43 0.050(5) 0.072(6) 0.090(7) 0.008(5) -0.018(5) -0.029(5)
C44 0.076(7) 0.052(5) 0.102(8) 0.017(5) -0.033(6) -0.035(5)
C45 0.047(5) 0.053(5) 0.088(7) -0.010(4) -0.024(5) -0.015(4)
C46 0.065(6) 0.060(5) 0.088(7) 0.003(5) -0.038(5) -0.022(5)
C47 0.063(6) 0.049(5) 0.156(12) -0.015(6) -0.049(7) -0.003(5)
C48 0.049(6) 0.105(8) 0.088(8) -0.006(7) -0.009(5) -0.030(6)
C49 0.071(6) 0.066(6) 0.081(7) -0.022(5) -0.038(5) -0.015(5)
C50 0.097(8) 0.060(6) 0.118(10) -0.036(6) -0.040(8) -0.015(6)
C51 0.092(8) 0.096(8) 0.101(9) -0.025(7) -0.050(7) -0.028(7)
C52 0.124(12) 0.133(12) 0.083(9) -0.013(8) -0.029(8) -0.069(10)
C53 0.053(5) 0.044(4) 0.057(5) 0.000(3) -0.007(4) -0.022(4)
C54 0.043(4) 0.050(4) 0.061(5) 0.005(4) -0.005(4) -0.020(4)
C55 0.051(5) 0.060(5) 0.057(5) 0.011(4) -0.015(4) -0.030(4)
C56 0.13(3) 0.081(17) 0.11(2) -0.010(15) -0.005(19) -0.035(17)

loop_
_atom_type_symbol
_atom_type_description
_atom_type_scat_dispersion_real
_atom_type_scat_dispersion_imag
_atom_type_scat_source
C C 0.0181 0.0091 'International Tables Vol C Tables 4.2.6.8 and 6.1.1.4'
H H 0.0000 0.0000 'International Tables Vol C Tables 4.2.6.8 and 6.1.1.4'
K K 0.3868 1.0657 'International Tables Vol C Tables 4.2.6.8 and 6.1.1.4'
O O 0.0492 0.0322 'International Tables Vol C Tables 4.2.6.8 and 6.1.1.4'
Si Si 0.2541 0.3302 'International Tables Vol C Tables 4.2.6.8 and 6.1.1.4'
Sm Sm -5.3236 12.2178 'International Tables Vol C Tables 4.2.6.8 and 6.1.1.4'

loop_
_exptl_crystal_face_index_h
_exptl_crystal_face_index_k
_exptl_crystal_face_index_l
_exptl_crystal_face_perp_dist
4 8 -3 0.1620
8 0 2 0.0669
4 -1 11 0.0732
6 1 11 0.0607
0 3 11 0.0706
-1 1 11 0.0732
1 4 11 0.0789
-7 1 2 0.0855
-1 7 1 0.1400
-5 -2 -12 0.0952
1 5 -9 0.1508
5 3 -7 0.1344
6 6 -4 0.1451
2 -4 -9 0.0918
6 -2 -1 0.0726
7 -2 3 0.0705
8 3 -2 0.1058
-6 3 2 0.0886
3 0 12 0.0604
-5 -8 1 0.1689
-7 1 -6 0.0903

loop_
_geom_angle_atom_site_label_1
_geom_angle_atom_site_label_2
_geom_angle_atom_site_label_3
_geom_angle
_geom_angle_site_symmetry_1
_geom_angle_site_symmetry_3
O21 Sm1 O41 90.1(2) . .
O21 Sm1 O1 88.6(2) . .
O41 Sm1 O1 89.12(19) . .
O21 Sm1 C54 137.7(2) . 2_665
O41 Sm1 C54 132.0(2) . 2_665
O1 Sm1 C54 95.4(2) . 2_665
O21 Sm1 C55 91.9(2) . 2_665
O41 Sm1 C55 141.2(2) . 2_665
O1 Sm1 C55 129.6(2) . 2_665
C54 Sm1 C55 54.0(3) 2_665 2_665
O21 Sm1 C55 153.6(2) . .
O41 Sm1 C55 104.6(2) . .
O1 Sm1 C55 113.1(2) . .
C54 Sm1 C55 31.1(2) 2_665 .
C55 Sm1 C55 62.9(3) 2_665 .
O21 Sm1 C53 107.9(2) . 2_665
O41 Sm1 C53 158.3(2) . 2_665
O1 Sm1 C53 103.1(2) . 2_665
C54 Sm1 C53 30.3(2) 2_665 2_665
C55 Sm1 C53 30.4(3) 2_665 2_665
C55 Sm1 C53 54.2(2) . 2_665
O21 Sm1 C53 128.1(2) . .
O41 Sm1 C53 95.8(2) . .
O1 Sm1 C53 142.8(2) . .
C54 Sm1 C53 54.9(2) 2_665 .
C55 Sm1 C53 54.0(2) 2_665 .
C55 Sm1 C53 30.3(3) . .
C53 Sm1 C53 63.6(3) 2_665 .
O21 Sm1 C54 101.1(2) . .
O41 Sm1 C54 111.3(2) . .
O1 Sm1 C54 157.2(2) . .
C54 Sm1 C54 63.6(3) 2_665 .
C55 Sm1 C54 30.7(2) 2_665 .
C55 Sm1 C54 53.3(3) . .
C53 Sm1 C54 54.3(2) 2_665 .
C53 Sm1 C54 29.9(2) . .
O21 Sm1 K1 54.64(14) . .
O41 Sm1 K1 53.27(15) . .
O1 Sm1 K1 54.75(15) . .
C54 Sm1 K1 149.90(18) 2_665 .
C55 Sm1 K1 146.32(19) 2_665 .
C55 Sm1 K1 150.73(17) . .
C53 Sm1 K1 147.95(18) 2_665 .
C53 Sm1 K1 148.23(16) . .
C54 Sm1 K1 146.48(19) . .
O23 K1 O42 118.11(19) . .
O23 K1 O4 122.42(18) . .
O42 K1 O4 115.12(17) . .
O23 K1 O41 113.21(18) . .
O42 K1 O41 56.94(16) . .
O4 K1 O41 113.02(18) . .
O23 K1 O21 55.97(18) . .
O42 K1 O21 117.51(17) . .
O4 K1 O21 114.06(17) . .
O41 K1 O21 69.84(15) . .
O23 K1 O1 115.26(17) . .
O42 K1 O1 114.74(17) . .
O4 K1 O1 55.39(17) . .
O41 K1 O1 69.47(16) . .
O21 K1 O1 68.08(16) . .
O23 K1 Si3 118.19(14) . .
O42 K1 Si3 29.14(13) . .
O4 K1 Si3 118.85(13) . .
O41 K1 Si3 27.85(11) . .
O21 K1 Si3 92.61(12) . .
O1 K1 Si3 92.42(12) . .
O23 K1 Sm1 96.51(14) . .
O42 K1 Sm1 97.99(13) . .
O4 K1 Sm1 96.44(14) . .
O41 K1 Sm1 41.07(10) . .
O21 K1 Sm1 40.64(11) . .
O1 K1 Sm1 41.08(11) . .
Si3 K1 Sm1 68.91(5) . .
O23 K1 Si2 28.54(14) . .
O42 K1 Si2 122.65(13) . .
O4 K1 Si2 121.46(13) . .
O41 K1 Si2 91.64(12) . .
O21 K1 Si2 27.45(12) . .
O1 K1 Si2 90.86(12) . .
Si3 K1 Si2 107.47(6) . .
Sm1 K1 Si2 68.06(5) . .
O23 K1 Si1 122.80(14) . .
O42 K1 Si1 118.46(13) . .
O4 K1 Si1 28.39(14) . .
O41 K1 Si1 90.78(13) . .
O21 K1 Si1 90.51(12) . .
O1 K1 Si1 27.00(11) . .
Si3 K1 Si1 106.92(6) . .
Sm1 K1 Si1 68.07(5) . .
Si2 K1 Si1 107.22(6) . .
O1 Si1 O2 114.4(3) . .
O1 Si1 O3 116.0(3) . .
O2 Si1 O3 105.7(3) . .
O1 Si1 O4 104.9(3) . .
O2 Si1 O4 110.9(3) . .
O3 Si1 O4 104.6(3) . .
O1 Si1 K1 53.8(2) . .
O2 Si1 K1 129.2(2) . .
O3 Si1 K1 124.1(2) . .
O4 Si1 K1 51.1(2) . .
O21 Si2 O22 115.9(3) . .
O21 Si2 O24 114.9(3) . .
O22 Si2 O24 106.1(3) . .
O21 Si2 O23 104.2(3) . .
O22 Si2 O23 110.5(3) . .
O24 Si2 O23 104.7(4) . .
O21 Si2 K1 53.9(2) . .
O22 Si2 K1 127.8(2) . .
O24 Si2 K1 124.9(2) . .
O23 Si2 K1 50.3(2) . .
O41 Si3 O44 117.0(3) . .
O41 Si3 O43 114.1(3) . .
O44 Si3 O43 105.2(3) . .
O41 Si3 O42 104.9(3) . .
O44 Si3 O42 104.2(3) . .
O43 Si3 O42 111.1(3) . .
O41 Si3 K1 53.3(2) . .
O44 Si3 K1 127.8(2) . .
O43 Si3 K1 126.0(2) . .
O42 Si3 K1 51.72(17) . .
Si1 O1 Sm1 175.7(4) . .
Si1 O1 K1 99.2(3) . .
Sm1 O1 K1 84.17(17) . .
C1 O2 Si1 131.4(5) . .
C5 O3 Si1 132.4(7) . .
C9 O4 Si1 131.7(6) . .
C9 O4 K1 127.2(6) . .
Si1 O4 K1 100.5(3) . .
Si2 O21 Sm1 175.5(3) . .
Si2 O21 K1 98.6(3) . .
Sm1 O21 K1 84.71(16) . .
C21 O22 Si2 133.9(6) . .
C25 O23 Si2 131.4(6) . .
C25 O23 K1 127.4(5) . .
Si2 O23 K1 101.2(3) . .
C29 O24 Si2 131.9(6) . .
Si3 O41 Sm1 175.4(4) . .
Si3 O41 K1 98.9(3) . .
Sm1 O41 K1 85.67(16) . .
C41 O42 Si3 129.9(5) . .
C41 O42 K1 130.3(5) . .
Si3 O42 K1 99.1(2) . .
C45 O43 Si3 131.2(5) . .
C49 O44 Si3 131.7(6) . .
O2 C1 C2 112.0(8) . .
O2 C1 C4 105.3(7) . .
C2 C1 C4 110.0(8) . .
O2 C1 C3 107.4(7) . .
C2 C1 C3 112.3(9) . .
C4 C1 C3 109.6(9) . .
C1 C2 H2A 109.5 . .
C1 C2 H2B 109.5 . .
H2A C2 H2B 109.5 . .
C1 C2 H2C 109.5 . .
H2A C2 H2C 109.5 . .
H2B C2 H2C 109.5 . .
C1 C3 H3A 109.5 . .
C1 C3 H3B 109.5 . .
H3A C3 H3B 109.5 . .
C1 C3 H3C 109.5 . .
H3A C3 H3C 109.5 . .
H3B C3 H3C 109.5 . .
C1 C4 H4A 109.5 . .
C1 C4 H4B 109.5 . .
H4A C4 H4B 109.5 . .
C1 C4 H4C 109.5 . .
H4A C4 H4C 109.5 . .
H4B C4 H4C 109.5 . .
O3 C5 C7 111.3(10) . .
O3 C5 C6 108.6(10) . .
C7 C5 C6 110.1(14) . .
O3 C5 C8 105.9(10) . .
C7 C5 C8 110.2(10) . .
C6 C5 C8 110.6(11) . .
C5 C6 H6A 109.5 . .
C5 C6 H6B 109.5 . .
H6A C6 H6B 109.5 . .
C5 C6 H6C 109.5 . .
H6A C6 H6C 109.5 . .
H6B C6 H6C 109.5 . .
C5 C7 H7A 109.5 . .
C5 C7 H7B 109.5 . .
H7A C7 H7B 109.5 . .
C5 C7 H7C 109.5 . .
H7A C7 H7C 109.5 . .
H7B C7 H7C 109.5 . .
C5 C8 H8A 109.5 . .
C5 C8 H8B 109.5 . .
H8A C8 H8B 109.5 . .
C5 C8 H8C 109.5 . .
H8A C8 H8C 109.5 . .
H8B C8 H8C 109.5 . .
O4 C9 C11 107.5(8) . .
O4 C9 C10 110.7(9) . .
C11 C9 C10 112.8(10) . .
O4 C9 C12 106.6(8) . .
C11 C9 C12 110.4(11) . .
C10 C9 C12 108.6(10) . .
C9 C10 H10A 109.5 . .
C9 C10 H10B 109.5 . .
H10A C10 H10B 109.5 . .
C9 C10 H10C 109.5 . .
H10A C10 H10C 109.5 . .
H10B C10 H10C 109.5 . .
C9 C11 H11A 109.5 . .
C9 C11 H11B 109.5 . .
H11A C11 H11B 109.5 . .
C9 C11 H11C 109.5 . .
H11A C11 H11C 109.5 . .
H11B C11 H11C 109.5 . .
C9 C12 H12C 109.5 . .
C9 C12 H12A 109.5 . .
H12C C12 H12A 109.5 . .
C9 C12 H12B 109.5 . .
H12C C12 H12B 109.5 . .
H12A C12 H12B 109.5 . .
O22 C21 C24 106.4(9) . .
O22 C21 C22 109.7(9) . .
C24 C21 C22 110.8(10) . .
O22 C21 C23 108.5(8) . .
C24 C21 C23 111.4(10) . .
C22 C21 C23 110.0(10) . .
C21 C22 H22A 109.5 . .
C21 C22 H22B 109.5 . .
H22A C22 H22B 109.5 . .
C21 C22 H22C 109.5 . .
H22A C22 H22C 109.5 . .
H22B C22 H22C 109.5 . .
C21 C23 H23A 109.5 . .
C21 C23 H23B 109.5 . .
H23A C23 H23B 109.5 . .
C21 C23 H23C 109.5 . .
H23A C23 H23C 109.5 . .
H23B C23 H23C 109.5 . .
C21 C24 H24A 109.5 . .
C21 C24 H24B 109.5 . .
H24A C24 H24B 109.5 . .
C21 C24 H24C 109.5 . .
H24A C24 H24C 109.5 . .
H24B C24 H24C 109.5 . .
O23 C25 C28 114.6(11) . .
O23 C25 C26 107.0(10) . .
C28 C25 C26 111.3(12) . .
O23 C25 C27 106.2(8) . .
C28 C25 C27 109.1(12) . .
C26 C25 C27 108.3(12) . .
C25 C26 H26A 109.5 . .
C25 C26 H26B 109.5 . .
H26A C26 H26B 109.5 . .
C25 C26 H26C 109.5 . .
H26A C26 H26C 109.5 . .
H26B C26 H26C 109.5 . .
C25 C27 H27A 109.5 . .
C25 C27 H27B 109.5 . .
H27A C27 H27B 109.5 . .
C25 C27 H27C 109.5 . .
H27A C27 H27C 109.5 . .
H27B C27 H27C 109.5 . .
C25 C28 H28A 109.5 . .
C25 C28 H28B 109.5 . .
H28A C28 H28B 109.5 . .
C25 C28 H28C 109.5 . .
H28A C28 H28C 109.5 . .
H28B C28 H28C 109.5 . .
O24 C29 C31 105.6(8) . .
O24 C29 C32 110.1(8) . .
C31 C29 C32 113.1(11) . .
O24 C29 C30 108.6(9) . .
C31 C29 C30 108.2(9) . .
C32 C29 C30 111.0(10) . .
C29 C30 H30A 109.5 . .
C29 C30 H30B 109.5 . .
H30A C30 H30B 109.5 . .
C29 C30 H30C 109.5 . .
H30A C30 H30C 109.5 . .
H30B C30 H30C 109.5 . .
C29 C31 H31A 109.5 . .
C29 C31 H31B 109.5 . .
H31A C31 H31B 109.5 . .
C29 C31 H31C 109.5 . .
H31A C31 H31C 109.5 . .
H31B C31 H31C 109.5 . .
C29 C32 H32A 109.5 . .
C29 C32 H32B 109.5 . .
H32A C32 H32B 109.5 . .
C29 C32 H32C 109.5 . .
H32A C32 H32C 109.5 . .
H32B C32 H32C 109.5 . .
O42 C41 C42 105.8(7) . .
O42 C41 C44 110.5(8) . .
C42 C41 C44 111.3(9) . .
O42 C41 C43 107.6(7) . .
C42 C41 C43 111.5(9) . .
C44 C41 C43 109.9(8) . .
C41 C42 H42A 109.5 . .
C41 C42 H42B 109.5 . .
H42A C42 H42B 109.5 . .
C41 C42 H42C 109.5 . .
H42A C42 H42C 109.5 . .
H42B C42 H42C 109.5 . .
C41 C43 H43A 109.5 . .
C41 C43 H43B 109.5 . .
H43A C43 H43B 109.5 . .
C41 C43 H43C 109.5 . .
H43A C43 H43C 109.5 . .
H43B C43 H43C 109.5 . .
C41 C44 H44A 109.5 . .
C41 C44 H44B 109.5 . .
H44A C44 H44B 109.5 . .
C41 C44 H44C 109.5 . .
H44A C44 H44C 109.5 . .
H44B C44 H44C 109.5 . .
O43 C45 C48 109.0(8) . .
O43 C45 C47 103.5(7) . .
C48 C45 C47 110.8(9) . .
O43 C45 C46 111.1(7) . .
C48 C45 C46 111.0(8) . .
C47 C45 C46 111.2(9) . .
C45 C46 H46A 109.5 . .
C45 C46 H46B 109.5 . .
H46A C46 H46B 109.5 . .
C45 C46 H46C 109.5 . .
H46A C46 H46C 109.5 . .
H46B C46 H46C 109.5 . .
C45 C47 H47A 109.5 . .
C45 C47 H47B 109.5 . .
H47A C47 H47B 109.5 . .
C45 C47 H47C 109.5 . .
H47A C47 H47C 109.5 . .
H47B C47 H47C 109.5 . .
C45 C48 H48A 109.5 . .
C45 C48 H48B 109.5 . .
H48A C48 H48B 109.5 . .
C45 C48 H48C 109.5 . .
H48A C48 H48C 109.5 . .
H48B C48 H48C 109.5 . .
O44 C49 C51 106.1(9) . .
O44 C49 C52 110.8(8) . .
C51 C49 C52 111.5(10) . .
O44 C49 C50 108.8(9) . .
C51 C49 C50 108.0(9) . .
C52 C49 C50 111.4(10) . .
C49 C50 H50A 109.5 . .
C49 C50 H50B 109.5 . .
H50A C50 H50B 109.5 . .
C49 C50 H50C 109.5 . .
H50A C50 H50C 109.5 . .
H50B C50 H50C 109.5 . .
C49 C51 H51A 109.5 . .
C49 C51 H51B 109.5 . .
H51A C51 H51B 109.5 . .
C49 C51 H51C 109.5 . .
H51A C51 H51C 109.5 . .
H51B C51 H51C 109.5 . .
C49 C52 H52A 109.5 . .
C49 C52 H52B 109.5 . .
H52A C52 H52B 109.5 . .
C49 C52 H52C 109.5 . .
H52A C52 H52C 109.5 . .
H52B C52 H52C 109.5 . .
C54 C53 C55 119.8(7) . .
C54 C53 C56 122.3(14) . .
C55 C53 C56 116.6(14) . .
C54 C53 Sm1 73.8(5) . 2_665
C55 C53 Sm1 74.7(4) . 2_665
C56 C53 Sm1 111.4(11) . 2_665
C54 C53 Sm1 76.0(5) . .
C55 C53 Sm1 74.2(5) . .
C56 C53 Sm1 132.1(11) . .
Sm1 C53 Sm1 116.4(3) 2_665 .
C53 C54 C55 119.3(8) . 2_665
C53 C54 Sm1 75.8(5) . 2_665
C55 C54 Sm1 75.4(5) 2_665 2_665
C53 C54 Sm1 74.1(5) . .
C55 C54 Sm1 73.0(4) 2_665 .
Sm1 C54 Sm1 116.4(3) 2_665 .
C53 C54 H54 120.3 . .
C55 C54 H54 120.3 2_665 .
Sm1 C54 H54 119.5 2_665 .
Sm1 C54 H54 124.1 . .
C53 C55 C54 120.9(7) . 2_665
C53 C55 Sm1 74.9(5) . 2_665
C54 C55 Sm1 76.3(4) 2_665 2_665
C53 C55 Sm1 75.6(5) . .
C54 C55 Sm1 73.5(5) 2_665 .
Sm1 C55 Sm1 117.1(3) 2_665 .
C53 C55 H55 119.6 . .
C54 C55 H55 119.6 2_665 .
Sm1 C55 H55 120.2 2_665 .
Sm1 C55 H55 122.7 . .
C53 C56 H56A 109.5 . .
C53 C56 H56B 109.5 . .
H56A C56 H56B 109.5 . .
C53 C56 H56C 109.5 . .
H56A C56 H56C 109.5 . .
H56B C56 H56C 109.5 . .

loop_
_geom_bond_atom_site_label_1
_geom_bond_atom_site_label_2
_geom_bond_distance
_geom_bond_site_symmetry_2
Sm1 O21 2.219(5) .
Sm1 O41 2.235(5) .
Sm1 O1 2.241(5) .
Sm1 C54 2.686(9) 2_665
Sm1 C55 2.709(8) 2_665
Sm1 C55 2.711(9) .
Sm1 C53 2.712(8) 2_665
Sm1 C53 2.729(9) .
Sm1 C54 2.752(8) .
Sm1 K1 3.3922(15) .
K1 O23 2.664(6) .
K1 O42 2.671(5) .
K1 O4 2.697(6) .
K1 O41 2.726(6) .
K1 O21 2.778(5) .
K1 O1 2.785(6) .
K1 Si3 3.360(2) .
K1 Si2 3.398(2) .
K1 Si1 3.408(3) .
Si1 O1 1.568(6) .
Si1 O2 1.613(6) .
Si1 O3 1.618(5) .
Si1 O4 1.648(7) .
Si2 O21 1.584(6) .
Si2 O22 1.621(5) .
Si2 O24 1.632(6) .
Si2 O23 1.655(6) .
Si3 O41 1.588(5) .
Si3 O44 1.622(6) .
Si3 O43 1.626(6) .
Si3 O42 1.657(6) .
O2 C1 1.445(10) .
O3 C5 1.441(13) .
O4 C9 1.451(11) .
O22 C21 1.437(11) .
O23 C25 1.447(12) .
O24 C29 1.440(11) .
O42 C41 1.442(10) .
O43 C45 1.450(10) .
O44 C49 1.438(11) .
C1 C2 1.509(14) .
C1 C4 1.544(13) .
C1 C3 1.545(15) .
C2 H2A 0.9800 .
C2 H2B 0.9800 .
C2 H2C 0.9800 .
C3 H3A 0.9800 .
C3 H3B 0.9800 .
C3 H3C 0.9800 .
C4 H4A 0.9800 .
C4 H4B 0.9800 .
C4 H4C 0.9800 .
C5 C7 1.449(16) .
C5 C6 1.464(19) .
C5 C8 1.495(13) .
C6 H6A 0.9800 .
C6 H6B 0.9800 .
C6 H6C 0.9800 .
C7 H7A 0.9800 .
C7 H7B 0.9800 .
C7 H7C 0.9800 .
C8 H8A 0.9800 .
C8 H8B 0.9800 .
C8 H8C 0.9800 .
C9 C11 1.504(14) .
C9 C10 1.531(16) .
C9 C12 1.531(16) .
C10 H10A 0.9800 .
C10 H10B 0.9800 .
C10 H10C 0.9800 .
C11 H11A 0.9800 .
C11 H11B 0.9800 .
C11 H11C 0.9800 .
C12 H12C 0.9800 .
C12 H12A 0.9800 .
C12 H12B 0.9800 .
C21 C24 1.489(13) .
C21 C22 1.513(17) .
C21 C23 1.546(15) .
C22 H22A 0.9800 .
C22 H22B 0.9800 .
C22 H22C 0.9800 .
C23 H23A 0.9800 .
C23 H23B 0.9800 .
C23 H23C 0.9800 .
C24 H24A 0.9800 .
C24 H24B 0.9800 .
C24 H24C 0.9800 .
C25 C28 1.456(18) .
C25 C26 1.499(17) .
C25 C27 1.523(16) .
C26 H26A 0.9800 .
C26 H26B 0.9800 .
C26 H26C 0.9800 .
C27 H27A 0.9800 .
C27 H27B 0.9800 .
C27 H27C 0.9800 .
C28 H28A 0.9800 .
C28 H28B 0.9800 .
C28 H28C 0.9800 .
C29 C31 1.496(14) .
C29 C32 1.506(17) .
C29 C30 1.509(13) .
C30 H30A 0.9800 .
C30 H30B 0.9800 .
C30 H30C 0.9800 .
C31 H31A 0.9800 .
C31 H31B 0.9800 .
C31 H31C 0.9800 .
C32 H32A 0.9800 .
C32 H32B 0.9800 .
C32 H32C 0.9800 .
C41 C42 1.517(14) .
C41 C44 1.524(12) .
C41 C43 1.534(13) .
C42 H42A 0.9800 .
C42 H42B 0.9800 .
C42 H42C 0.9800 .
C43 H43A 0.9800 .
C43 H43B 0.9800 .
C43 H43C 0.9800 .
C44 H44A 0.9800 .
C44 H44B 0.9800 .
C44 H44C 0.9800 .
C45 C48 1.492(14) .
C45 C47 1.522(12) .
C45 C46 1.528(13) .
C46 H46A 0.9800 .
C46 H46B 0.9800 .
C46 H46C 0.9800 .
C47 H47A 0.9800 .
C47 H47B 0.9800 .
C47 H47C 0.9800 .
C48 H48A 0.9800 .
C48 H48B 0.9800 .
C48 H48C 0.9800 .
C49 C51 1.507(14) .
C49 C52 1.529(17) .
C49 C50 1.531(14) .
C50 H50A 0.9800 .
C50 H50B 0.9800 .
C50 H50C 0.9800 .
C51 H51A 0.9800 .
C51 H51B 0.9800 .
C51 H51C 0.9800 .
C52 H52A 0.9800 .
C52 H52B 0.9800 .
C52 H52C 0.9800 .
C53 C54 1.413(11) .
C53 C55 1.420(12) .
C53 C56 1.56(3) .
C54 C55 1.448(11) 2_665
C54 H54 0.9500 .
C55 H55 0.9500 .
C56 H56A 0.9800 .
C56 H56B 0.9800 .
C56 H56C 0.9800 .

loop_
_geom_torsion_atom_site_label_1
_geom_torsion_atom_site_label_2
_geom_torsion_atom_site_label_3
_geom_torsion_atom_site_label_4
_geom_torsion
_geom_torsion_site_symmetry_1
_geom_torsion_site_symmetry_4
O2 Si1 O1 K1 -121.8(3) . .
O3 Si1 O1 K1 114.6(3) . .
O4 Si1 O1 K1 -0.1(3) . .
O1 Si1 O2 C1 36.3(9) . .
O3 Si1 O2 C1 165.1(8) . .
O4 Si1 O2 C1 -82.1(8) . .
K1 Si1 O2 C1 -25.9(9) . .
O1 Si1 O3 C5 81.6(9) . .
O2 Si1 O3 C5 -46.4(10) . .
O4 Si1 O3 C5 -163.5(9) . .
K1 Si1 O3 C5 143.9(8) . .
O1 Si1 O4 C9 171.4(7) . .
O2 Si1 O4 C9 -64.6(8) . .
O3 Si1 O4 C9 48.9(8) . .
K1 Si1 O4 C9 171.2(9) . .
O1 Si1 O4 K1 0.1(3) . .
O2 Si1 O4 K1 124.2(3) . .
O3 Si1 O4 K1 -122.4(3) . .
O22 Si2 O21 K1 -119.3(3) . .
O24 Si2 O21 K1 116.2(3) . .
O23 Si2 O21 K1 2.3(3) . .
O21 Si2 O22 C21 26.3(11) . .
O24 Si2 O22 C21 155.2(10) . .
O23 Si2 O22 C21 -91.8(10) . .
K1 Si2 O22 C21 -36.8(11) . .
O21 Si2 O23 C25 177.2(8) . .
O22 Si2 O23 C25 -57.8(9) . .
O24 Si2 O23 C25 56.1(9) . .
K1 Si2 O23 C25 179.6(10) . .
O21 Si2 O23 K1 -2.4(3) . .
O22 Si2 O23 K1 122.7(3) . .
O24 Si2 O23 K1 -123.4(3) . .
O21 Si2 O24 C29 82.4(8) . .
O22 Si2 O24 C29 -47.0(9) . .
O23 Si2 O24 C29 -164.0(8) . .
K1 Si2 O24 C29 144.5(7) . .
O44 Si3 O41 K1 118.6(3) . .
O43 Si3 O41 K1 -118.1(3) . .
O42 Si3 O41 K1 3.7(3) . .
O41 Si3 O42 C41 167.3(7) . .
O44 Si3 O42 C41 43.8(8) . .
O43 Si3 O42 C41 -68.9(8) . .
K1 Si3 O42 C41 171.1(8) . .
O41 Si3 O42 K1 -3.8(3) . .
O44 Si3 O42 K1 -127.3(3) . .
O43 Si3 O42 K1 119.9(2) . .
O41 Si3 O43 C45 39.9(9) . .
O44 Si3 O43 C45 169.5(8) . .
O42 Si3 O43 C45 -78.4(8) . .
K1 Si3 O43 C45 -21.1(9) . .
O41 Si3 O44 C49 78.1(8) . .
O43 Si3 O44 C49 -49.7(9) . .
O42 Si3 O44 C49 -166.6(8) . .
K1 Si3 O44 C49 141.1(7) . .
Si1 O2 C1 C2 35.1(12) . .
Si1 O2 C1 C4 154.6(7) . .
Si1 O2 C1 C3 -88.7(10) . .
Si1 O3 C5 C7 80.5(14) . .
Si1 O3 C5 C6 -40.8(14) . .
Si1 O3 C5 C8 -159.7(8) . .
Si1 O4 C9 C11 -82.5(11) . .
K1 O4 C9 C11 86.7(10) . .
Si1 O4 C9 C10 41.2(12) . .
K1 O4 C9 C10 -149.7(7) . .
Si1 O4 C9 C12 159.1(8) . .
K1 O4 C9 C12 -31.7(11) . .
Si2 O22 C21 C24 160.4(9) . .
Si2 O22 C21 C22 -79.7(13) . .
Si2 O22 C21 C23 40.5(14) . .
Si2 O23 C25 C28 -29.0(15) . .
K1 O23 C25 C28 150.4(10) . .
Si2 O23 C25 C26 94.8(12) . .
K1 O23 C25 C26 -85.7(10) . .
Si2 O23 C25 C27 -149.6(8) . .
K1 O23 C25 C27 29.9(13) . .
Si2 O24 C29 C31 -162.9(8) . .
Si2 O24 C29 C32 -40.4(12) . .
Si2 O24 C29 C30 81.3(11) . .
Si3 O42 C41 C42 160.2(6) . .
K1 O42 C41 C42 -31.3(10) . .
Si3 O42 C41 C44 39.6(11) . .
K1 O42 C41 C44 -151.9(6) . .
Si3 O42 C41 C43 -80.4(9) . .
K1 O42 C41 C43 88.1(9) . .
Si3 O43 C45 C48 -83.9(10) . .
Si3 O43 C45 C47 158.1(8) . .
Si3 O43 C45 C46 38.7(12) . .
Si3 O44 C49 C51 -165.1(7) . .
Si3 O44 C49 C52 -43.9(12) . .
Si3 O44 C49 C50 78.9(11) . .
C55 C53 C54 C55 2.8(13) . 2_665
C56 C53 C54 C55 169.4(14) . 2_665
Sm1 C53 C54 C55 63.9(7) 2_665 2_665
Sm1 C53 C54 C55 -59.4(7) . 2_665
C55 C53 C54 Sm1 -61.1(7) . 2_665
C56 C53 C54 Sm1 105.5(14) . 2_665
Sm1 C53 C54 Sm1 -123.3(2) . 2_665
C55 C53 C54 Sm1 62.2(7) . .
C56 C53 C54 Sm1 -131.2(14) . .
Sm1 C53 C54 Sm1 123.3(2) 2_665 .
C54 C53 C55 C54 -2.8(13) . 2_665
C56 C53 C55 C54 -170.1(13) . 2_665
Sm1 C53 C55 C54 -63.5(7) 2_665 2_665
Sm1 C53 C55 C54 60.3(7) . 2_665
C54 C53 C55 Sm1 60.7(7) . 2_665
C56 C53 C55 Sm1 -106.7(13) . 2_665
Sm1 C53 C55 Sm1 123.8(2) . 2_665
C54 C53 C55 Sm1 -63.1(7) . .
C56 C53 C55 Sm1 129.6(13) . .
Sm1 C53 C55 Sm1 -123.8(2) 2_665 .
